data_1008812
loop_
_publ_author_name
'Levy, H. A.'
'Lisensky, G. C.'

_publ_section_title
;
 Crystal structures of sodium sulfate decahydrate (Glauber's salt) and sodium
 tetraborate decahydrate (borax). Redetermination by neutron diffraction
 Note: anisoU's from ICSD
;
_journal_name_full 'Acta Crystallographica, Section B'
_journal_page_first 3502
_journal_page_last 3510
_journal_paper_doi 10.1107/S0567740878011504
_journal_volume 34
_journal_year 1978
_chemical_compound_source Synthetic
_chemical_formula_structural 'Na2 B4 O5 (O H)4 (H2 O)8'
_chemical_formula_sum 'B4 H20 Na2 O17'
_chemical_name_mineral Borax
_chemical_name_systematic 'Sodium borate hydrate *'
_space_group_IT_number 15
_symmetry_cell_setting monoclinic
_symmetry_Int_Tables_number 15
_symmetry_space_group_name_Hall '-C 2yc'
_symmetry_space_group_name_H-M 'C 1 2/c 1'
_cell_angle_alpha 90
_cell_angle_beta 106.623(5)
_cell_angle_gamma 90
_cell_formula_units_Z 4
_cell_length_a 11.885(1)
_cell_length_b 10.654(1)
_cell_length_c 12.206(1)
_cell_volume 1481.0
_database_code_amcsd 0009647
_exptl_crystal_density_diffrn 1.710
_refine_ls_R_factor_all 0.061
_cod_original_formula_sum 'H20 B4 Na2 O17'
_cod_database_code 1008812

loop_
_space_group_symop_operation_xyz
x,y,z
-x,y,1/2-z
-x,-y,-z
x,-y,1/2+z
1/2+x,1/2+y,z
1/2-x,1/2+y,1/2-z
1/2-x,1/2-y,-z
1/2+x,1/2-y,1/2+z

loop_
_atom_site_aniso_label
_atom_site_aniso_U_11
_atom_site_aniso_U_12
_atom_site_aniso_U_13
_atom_site_aniso_U_22
_atom_site_aniso_U_23
_atom_site_aniso_U_33
Na1 0.0251(12) 0.0001(11) 0.0053(10) 0.0298(15) 0.0020(12) 0.0254(13)
Na2 0.0288(14) 0. 0.0132(12) 0.0316(16) 0. 0.0289(14)
B1 0.0141(4) 0.0021(4) 0.0047(3) 0.0165(5) -0.0006(4) 0.0142(4)
B2 0.0135(4) -0.0026(4) 0.0044(4) 0.0193(6) -0.0038(4) 0.0145(5)
O1 0.0189(6) 0. 0.0037(5) 0.0146(7) 0. 0.0152(6)
O2 0.0157(4) -0.0036(4) 0.0067(4) 0.0251(6) -0.0055(4) 0.0184(5)
O3 0.0159(5) 0.0040(4) 0.0075(4) 0.0256(6) 0.0083(4) 0.0200(5)
O4 0.0206(5) 0.0082(5) 0.0060(4) 0.0328(7) -0.0078(5) 0.0227(5)
O5 0.0202(5) -0.0104(5) 0.0078(4) 0.0421(8) -0.0159(6) 0.0227(6)
O6 0.0223(6) -0.0009(5) 0.0048(5) 0.0339(8) 0.0028(6) 0.0291(7)
O7 0.0243(6) -0.0018(5) 0.0073(5) 0.0263(7) -0.0008(6) 0.0332(7)
O8 0.0293(7) 0.0005(6) 0.0055(5) 0.0360(8) 0.0096(6) 0.0291(7)
O9 0.0324(7) 0.0001(6) 0.0050(6) 0.0321(9) -0.0068(7) 0.0354(8)
H1 0.0219(9) -0.0058(9) 0.0047(9) 0.0451(15) 0.0060(12) 0.0416(13)
H2 0.0354(12) 0.0057(10) 0.0127(9) 0.0468(15) 0.0128(11) 0.0291(10)
H3 0.0332(12) 0.0050(12) 0.0106(11) 0.0497(17) -0.0044(14) 0.0511(16)
H4 0.0426(14) 0.0016(12) 0.0144(12) 0.0419(16) 0.0117(14) 0.0522(17)
H5 0.0322(12) -0.0018(10) 0.0093(10) 0.0427(16) -0.0022(12) 0.0445(14)
H6 0.0494(15) 0.0009(12) 0.0060(13) 0.0338(16) -0.0066(13) 0.0515(17)
H7 0.0488(15) -0.0002(12) 0.0109(11) 0.0436(16) -0.0061(12) 0.0332(12)
H8 0.0335(14) -0.0101(16) 0.0121(15) 0.0829(30) -0.0210(23) 0.0072(25)
H9 0.0611(21) 0.0035(15) 0.0185(18) 0.0370(17) 0.0143(18) 0.0760(25)
H10 0.0587(19) 0.0065(16) 0.0122(13) 0.0603(22) -0.0049(15) 0.0389(15)

loop_
_atom_site_label
_atom_site_type_symbol
_atom_site_symmetry_multiplicity
_atom_site_Wyckoff_symbol
_atom_site_fract_x
_atom_site_fract_y
_atom_site_fract_z
_atom_site_occupancy
_atom_site_attached_hydrogens
_atom_site_calc_flag
Na1 Na1+ 4 a 0. 0. 0. 1. 0 d
Na2 Na1+ 4 e 0. 0.8469(4) 0.25 1. 0 d
B1 B3+ 8 f 0.0853(1) 0.3452(1) 0.2151(1) 1. 0 d
B2 B3+ 8 f 0.0978(1) 0.4566(1) 0.3918(1) 1. 0 d
O1 O2- 4 e 0. 0.2672(2) 0.25 1. 0 d
O2 O2- 8 f 0.1544(1) 0.4194(1) 0.3146(1) 1. 0 d
O3 O2- 8 f 0.0194(1) 0.4346(1) 0.1243(1) 1. 0 d
O4 O2- 8 f 0.1614(1) 0.2712(2) 0.1679(1) 1. 0 d
O5 O2- 8 f 0.1622(1) 0.5163(2) 0.4895(1) 1. 0 d
O6 O2- 8 f 0.1240(1) 0.8463(2) 0.4493(1) 1. 0 d
O7 O2- 8 f 0.1233(1) 0.0009(2) 0.1956(1) 1. 0 d
O8 O2- 8 f 0.1197(1) 0.1647(2) 0.4615(1) 1. 0 d
O9 O2- 8 f 0.1171(1) 0.7049(2) 0.1718(1) 1. 0 d
H1 H1+ 8 f 0.7616(2) 0.2597(3) 0.2807(2) 1. 0 d
H2 H1+ 8 f 0.1127(2) 0.4589(3) 0.0379(2) 1. 0 d
H3 H1+ 8 f 0.3003(3) 0.3857(3) 0.0367(3) 1. 0 d
H4 H1+ 8 f 0.8662(3) 0.2109(3) 0.4875(3) 1. 0 d
H5 H1+ 8 f 0.2984(2) 0.4755(3) 0.3064(3) 1. 0 d
H6 H1+ 8 f 0.1276(3) 0.0909(3) 0.2021(3) 1. 0 d
H7 H1+ 8 f 0.9160(3) 0.1958(3) 0.1158(3) 1. 0 d
H8 H1+ 8 f 0.8064(3) 0.1290(5) 0.0364(4) 1. 0 d
H9 H1+ 8 f 0.4004(4) 0.1177(4) 0.3362(4) 1. 0 d
H10 H1+ 8 f 0.6152(3) 0.2359(4) 0.0967(3) 1. 0 d

loop_
_atom_type_symbol
_atom_type_oxidation_number
Na1+ 1.000
B3+ 3.000
O2- -2.000
H1+ 1.000

loop_
_cod_related_entry_id
_cod_related_entry_database
_cod_related_entry_code
1 AMCSD 0009647
